data_7027398
loop_
_publ_author_name
'Baker, Paul K.'
'Drew, Michael G. B.'
'Evans, Deborah S.'
'Johans, Archie W.'
'Meehan, Margaret M.'

_publ_section_title
;
 Synthesis, molecular structures, fluxional properties and catalytic
 activity of a series of alkyne complexes of molybdenum(II) and
 tungsten(II) containing phosphite donor ligands
;
_journal_issue 15
_journal_name_full 'Journal of the Chemical Society, Dalton Transactions'
_journal_page_first 2541
_journal_paper_doi 10.1039/a902224d
_journal_year 1999
_chemical_formula_moiety 'Mo(NCMe)(CO)(MeCCPh)I2(P(OPh)3),0.5(CH3)2CO, H2O'
_chemical_formula_sum 'C31.5 H34 I2 Mo N O5.5 P'
_chemical_formula_weight 895.31
_chemical_name_systematic
; 
 ? 
;
_space_group_IT_number 14
_symmetry_cell_setting monoclinic
_symmetry_space_group_name_Hall '-P 2yn'
_symmetry_space_group_name_H-M 'P 1 21/n 1'
_atom_sites_solution_hydrogens geom
_atom_sites_solution_primary direct
_atom_sites_solution_secondary difmap
_audit_creation_method SHELXL-97
_cell_angle_alpha 90.00
_cell_angle_beta 106.265(10)
_cell_angle_gamma 90.00
_cell_formula_units_Z 4
_cell_length_a 12.121(13)
_cell_length_b 15.702(17)
_cell_length_c 20.38(2)
_cell_measurement_reflns_used all
_cell_measurement_temperature 293(2)
_cell_volume 3724(7)
_computing_cell_refinement XDS
_computing_data_collection 'XDS (Kabsch, 1991)'
_computing_data_reduction XDS
_computing_molecular_graphics PLATON(Spek,1994)
_computing_structure_refinement 'SHELXL-93 (Sheldrick, 1993)'
_computing_structure_solution 'SHELXS-86 (Sheldrick, 1990)'
_diffrn_ambient_temperature 293(2)
_diffrn_measurement_device 'Marresearch Image Plate'
_diffrn_measurement_method '95 frames at 2^o intervals, counting time 2 min.'
_diffrn_radiation_monochromator graphite
_diffrn_radiation_source 'fine-focus sealed tube'
_diffrn_radiation_type MoK\a
_diffrn_radiation_wavelength 0.71073
_diffrn_reflns_av_R_equivalents 0.0649
_diffrn_reflns_av_sigmaI/netI 0.0710
_diffrn_reflns_limit_h_max 0
_diffrn_reflns_limit_h_min -14
_diffrn_reflns_limit_k_max 19
_diffrn_reflns_limit_k_min -19
_diffrn_reflns_limit_l_max 25
_diffrn_reflns_limit_l_min -23
_diffrn_reflns_number 11072
_diffrn_reflns_theta_max 26.00
_diffrn_reflns_theta_min 2.45
_diffrn_standards_number n/a
_exptl_absorpt_coefficient_mu 2.090
_exptl_absorpt_correction_T_max 1.000
_exptl_absorpt_correction_T_min 0.420
_exptl_absorpt_correction_type 'DIFABS(Stuart and Walker, 1983)'
_exptl_crystal_density_diffrn 1.597
_exptl_crystal_density_method 'not measured'
_exptl_crystal_F_000 1748
_exptl_crystal_size_max 0.25
_exptl_crystal_size_mid 0.20
_exptl_crystal_size_min 0.15
_refine_diff_density_max 1.618
_refine_diff_density_min -1.463
_refine_diff_density_rms 0.226
_refine_ls_extinction_coef 0.0006(5)
_refine_ls_extinction_expression Fc^*^=kFc[1+0.001xFc^2^\l^3^/sin(2\q)]^-1/4^
_refine_ls_extinction_method SHELXL
_refine_ls_goodness_of_fit_ref 1.061
_refine_ls_hydrogen_treatment mixed
_refine_ls_matrix_type full
_refine_ls_number_parameters 377
_refine_ls_number_reflns 6779
_refine_ls_number_restraints 0
_refine_ls_restrained_S_all 1.061
_refine_ls_R_factor_all 0.1413
_refine_ls_R_factor_gt 0.0926
_refine_ls_shift/su_max 0.117
_refine_ls_shift/su_mean 0.004
_refine_ls_structure_factor_coef Fsqd
_refine_ls_weighting_details 'w=1/[\s^2^(Fo^2^)+(0.1861P)^2^+8.1347P] where P=(Fo^2^+2Fc^2^)/3'
_refine_ls_weighting_scheme calc
_refine_ls_wR_factor_gt 0.2658
_refine_ls_wR_factor_ref 0.2996
_reflns_number_gt 4283
_reflns_number_total 6779
_reflns_threshold_expression >2sigma(I)
_cod_data_source_file 902224dsup1.cif
_cod_data_source_block 3
_cod_depositor_comments
;
The following automatic conversions were performed:

'_refine_ls_weighting_scheme' value 'calc
w=1/[\s^2^(Fo^2^)+(0.1861P)^2^+8.1347P] where P=(Fo^2^+2Fc^2^)/3' was
changed to 'calc'. New tag '_refine_ls_weighting_details' was
created. The value of the new tag was set to
'w=1/[\s^2^(Fo^2^)+(0.1861P)^2^+8.1347P] where P=(Fo^2^+2Fc^2^)/3'.

Automatic conversion script
Id: cif_fix_values 3143 2015-03-26 13:38:13Z robertas 
;
_cod_original_cell_volume 3723(7)
_cod_original_sg_symbol_H-M P21/n
_cod_original_formula_sum 'C31.50 H34 I2 Mo N O5.50 P'
_cod_database_code 7027398

loop_
_symmetry_equiv_pos_as_xyz
'x, y, z'
'-x+1/2, y+1/2, -z+1/2'
'-x, -y, -z'
'x-1/2, -y-1/2, z-1/2'

loop_
_atom_site_label
_atom_site_type_symbol
_atom_site_fract_x
_atom_site_fract_y
_atom_site_fract_z
_atom_site_U_iso_or_equiv
_atom_site_adp_type
_atom_site_occupancy
_atom_site_calc_flag
_atom_site_refinement_flags
Mo1 Mo 0.45850(9) 0.65084(6) 0.17017(5) 0.0476(3) Uani 1 d .
I2 I 0.32378(9) 0.78922(7) 0.10171(5) 0.0744(4) Uani 1 d .
I3 I 0.26503(9) 0.54847(7) 0.16242(7) 0.0846(4) Uani 1 d .
P4 P 0.6084(3) 0.75756(19) 0.17018(14) 0.0494(7) Uani 1 d .
O41 O 0.7359(7) 0.7171(5) 0.2037(4) 0.0555(19) Uani 1 d .
C42 C 0.8432(11) 0.7494(8) 0.2041(6) 0.058(3) Uani 1 d .
C43 C 0.8682(12) 0.8361(9) 0.2042(8) 0.071(4) Uani 1 d .
H43 H 0.8119 0.8767 0.2033 0.086 Uiso 1 calc R
C44 C 0.9741(13) 0.8592(12) 0.2058(9) 0.086(5) Uani 1 d .
H44 H 0.9910 0.9168 0.2039 0.103 Uiso 1 calc R
C45 C 1.0596(14) 0.8001(13) 0.2103(9) 0.088(5) Uani 1 d .
H45 H 1.1339 0.8178 0.2128 0.105 Uiso 1 calc R
C46 C 1.0369(17) 0.7206(16) 0.2112(12) 0.110(7) Uani 1 d .
H46 H 1.0949 0.6810 0.2133 0.132 Uiso 1 calc R
C47 C 0.9244(13) 0.6915(9) 0.2088(8) 0.076(4) Uani 1 d .
H47 H 0.9086 0.6337 0.2105 0.091 Uiso 1 calc R
O51 O 0.6098(8) 0.8471(5) 0.2088(4) 0.060(2) Uani 1 d .
C52 C 0.6155(10) 0.8574(7) 0.2778(6) 0.053(3) Uani 1 d .
C53 C 0.6798(13) 0.8097(8) 0.3297(6) 0.063(3) Uani 1 d .
H53 H 0.7194 0.7626 0.3203 0.076 Uiso 1 calc R
C54 C 0.6870(17) 0.8306(13) 0.3968(8) 0.088(5) Uani 1 d .
H54 H 0.7339 0.7997 0.4329 0.106 Uiso 1 calc R
C55 C 0.620(2) 0.9019(13) 0.4095(10) 0.101(6) Uani 1 d .
H55 H 0.6204 0.9163 0.4540 0.121 Uiso 1 calc R
C56 C 0.5587(17) 0.9451(13) 0.3584(9) 0.096(6) Uani 1 d .
H56 H 0.5160 0.9907 0.3672 0.116 Uiso 1 calc R
C57 C 0.5533(11) 0.9274(9) 0.2916(8) 0.069(3) Uani 1 d .
H57 H 0.5095 0.9610 0.2563 0.083 Uiso 1 calc R
O61 O 0.6192(8) 0.8011(6) 0.1009(4) 0.061(2) Uani 1 d .
C62 C 0.6103(12) 0.7553(10) 0.0402(6) 0.065(3) Uani 1 d .
C63 C 0.6791(16) 0.6868(12) 0.0389(8) 0.083(4) Uani 1 d .
H63 H 0.7315 0.6668 0.0784 0.100 Uiso 1 calc R
C64 C 0.667(2) 0.6476(14) -0.0251(10) 0.109(7) Uani 1 d .
H64 H 0.7109 0.6000 -0.0288 0.131 Uiso 1 calc R
C65 C 0.586(2) 0.683(2) -0.0843(9) 0.121(9) Uani 1 d .
H65 H 0.5804 0.6589 -0.1268 0.146 Uiso 1 calc R
C66 C 0.518(2) 0.7511(18) -0.0809(11) 0.119(7) Uani 1 d .
H66 H 0.4635 0.7719 -0.1194 0.143 Uiso 1 calc R
C67 C 0.5330(17) 0.7861(14) -0.0189(7) 0.095(6) Uani 1 d .
H67 H 0.4893 0.8337 -0.0154 0.115 Uiso 1 calc R
C100 C 0.4422(11) 0.6127(8) 0.0751(6) 0.058(3) Uani 1 d .
O100 O 0.4287(10) 0.5861(7) 0.0206(5) 0.084(3) Uani 1 d .
N200 N 0.4194(9) 0.7110(6) 0.2599(5) 0.056(2) Uani 1 d .
C201 C 0.3862(11) 0.7472(9) 0.2975(6) 0.057(3) Uani 1 d .
C202 C 0.3309(16) 0.7985(10) 0.3404(8) 0.080(4) Uani 1 d .
H20A H 0.3034 0.8510 0.3175 0.096 Uiso 1 calc R
H20B H 0.3859 0.8106 0.3834 0.096 Uiso 1 calc R
H20C H 0.2676 0.7673 0.3481 0.096 Uiso 1 calc R
C12 C 0.6316(14) 0.4941(10) 0.1412(7) 0.078(4) Uani 1 d .
H22A H 0.7111 0.5085 0.1487 0.093 Uiso 1 calc R
H22B H 0.5943 0.4924 0.0929 0.093 Uiso 1 calc R
H22C H 0.6257 0.4393 0.1608 0.093 Uiso 1 calc R
C11 C 0.5745(11) 0.5600(7) 0.1741(6) 0.054(3) Uani 1 d .
C21 C 0.5870(10) 0.5883(7) 0.2382(6) 0.054(3) Uani 1 d .
C22 C 0.6593(11) 0.5732(7) 0.3079(5) 0.053(3) Uani 1 d .
C23 C 0.7688(13) 0.5419(9) 0.3167(7) 0.070(4) Uani 1 d .
H23 H 0.7935 0.5301 0.2784 0.084 Uiso 1 calc R
C24 C 0.8429(17) 0.5275(13) 0.3810(8) 0.098(6) Uani 1 d .
H24 H 0.9161 0.5052 0.3867 0.117 Uiso 1 calc R
C25 C 0.803(2) 0.5482(15) 0.4374(8) 0.107(7) Uani 1 d .
H25 H 0.8509 0.5415 0.4814 0.129 Uiso 1 calc R
C26 C 0.698(2) 0.5768(13) 0.4286(8) 0.102(6) Uani 1 d .
H26 H 0.6732 0.5881 0.4669 0.123 Uiso 1 calc R
C27 C 0.6213(16) 0.5913(10) 0.3629(7) 0.077(4) Uani 1 d .
H27 H 0.5477 0.6124 0.3577 0.093 Uiso 1 calc R
C400 C 0.294(5) 0.560(3) 0.405(3) 0.122(14) Uiso 0.50 d P
C401 C 0.375(3) 0.628(2) 0.4399(18) 0.086(9) Uiso 0.50 d P
H40A H 0.4428 0.6263 0.4240 0.103 Uiso 0.50 calc PR
H40B H 0.3968 0.6185 0.4884 0.103 Uiso 0.50 calc PR
H40C H 0.3392 0.6826 0.4298 0.103 Uiso 0.50 calc PR
C402 C 0.195(6) 0.558(4) 0.372(3) 0.15(2) Uiso 0.50 d P
H40D H 0.1786 0.6073 0.3423 0.185 Uiso 0.50 calc PR
H40E H 0.1466 0.5589 0.4018 0.185 Uiso 0.50 calc PR
H40F H 0.1812 0.5075 0.3447 0.185 Uiso 0.50 calc PR
O403 O 0.325(5) 0.537(4) 0.365(3) 0.21(2) Uiso 0.50 d P
O500 O 0.462(3) 0.6998(18) 0.5198(16) 0.218(11) Uiso 1 d .

loop_
_atom_site_aniso_label
_atom_site_aniso_U_11
_atom_site_aniso_U_22
_atom_site_aniso_U_33
_atom_site_aniso_U_23
_atom_site_aniso_U_13
_atom_site_aniso_U_12
Mo1 0.0551(6) 0.0474(5) 0.0406(5) -0.0055(4) 0.0140(4) 0.0009(4)
I2 0.0724(6) 0.0791(7) 0.0693(6) 0.0126(5) 0.0158(4) 0.0202(4)
I3 0.0735(7) 0.0736(7) 0.1149(9) -0.0221(6) 0.0395(6) -0.0171(5)
P4 0.0610(17) 0.0461(15) 0.0404(14) -0.0033(12) 0.0128(12) -0.0009(12)
O41 0.058(5) 0.052(4) 0.056(5) 0.002(4) 0.015(4) 0.005(4)
C42 0.064(8) 0.061(7) 0.050(6) -0.005(6) 0.016(6) 0.006(6)
C43 0.060(8) 0.057(7) 0.099(11) -0.003(7) 0.026(7) 0.002(6)
C44 0.060(9) 0.090(11) 0.096(11) 0.010(9) 0.005(8) -0.008(8)
C45 0.063(9) 0.109(14) 0.086(11) -0.015(10) 0.010(8) -0.005(9)
C46 0.080(12) 0.126(18) 0.113(15) -0.016(13) 0.008(10) 0.033(12)
C47 0.078(10) 0.055(7) 0.087(10) -0.004(7) 0.011(8) 0.013(7)
O51 0.089(6) 0.041(4) 0.051(4) -0.008(3) 0.023(4) 0.006(4)
C52 0.060(7) 0.042(6) 0.054(6) 0.004(5) 0.013(5) -0.011(5)
C53 0.083(9) 0.053(7) 0.049(6) -0.009(6) 0.010(6) -0.009(6)
C54 0.105(12) 0.097(12) 0.061(8) 0.003(8) 0.019(8) -0.008(10)
C55 0.136(16) 0.102(13) 0.082(11) -0.031(11) 0.061(12) -0.028(12)
C56 0.102(13) 0.106(13) 0.072(10) -0.033(10) 0.009(9) 0.023(10)
C57 0.055(7) 0.066(8) 0.086(9) -0.010(7) 0.020(7) 0.004(6)
O61 0.071(5) 0.062(5) 0.053(5) 0.000(4) 0.021(4) 0.004(4)
C62 0.069(8) 0.079(9) 0.047(6) 0.006(6) 0.016(6) -0.016(7)
C63 0.096(11) 0.096(11) 0.062(8) -0.021(8) 0.028(8) -0.013(9)
C64 0.141(17) 0.131(16) 0.081(11) -0.060(12) 0.073(12) -0.046(14)
C65 0.137(18) 0.19(3) 0.050(9) -0.029(12) 0.050(11) -0.058(18)
C66 0.14(2) 0.15(2) 0.073(12) 0.001(13) 0.038(12) -0.015(17)
C67 0.111(13) 0.136(16) 0.040(7) 0.006(8) 0.021(8) -0.001(11)
C100 0.072(8) 0.048(6) 0.052(7) 0.000(5) 0.014(6) -0.002(5)
O100 0.104(8) 0.097(8) 0.044(5) -0.023(5) 0.009(5) -0.005(6)
N200 0.057(6) 0.054(6) 0.062(6) 0.007(5) 0.025(5) 0.002(4)
C201 0.060(7) 0.070(7) 0.042(6) -0.007(6) 0.019(5) 0.008(6)
C202 0.104(12) 0.081(10) 0.067(8) -0.018(7) 0.044(8) -0.004(8)
C12 0.094(10) 0.078(9) 0.056(7) -0.027(7) 0.011(7) 0.026(8)
C11 0.068(7) 0.042(6) 0.052(6) -0.010(5) 0.018(5) 0.000(5)
C21 0.058(6) 0.049(6) 0.054(6) -0.015(5) 0.014(5) -0.011(5)
C22 0.078(8) 0.045(6) 0.032(5) -0.005(5) 0.007(5) -0.004(5)
C23 0.075(9) 0.077(9) 0.053(7) 0.008(7) 0.009(6) -0.003(7)
C24 0.100(12) 0.113(14) 0.060(9) -0.002(9) -0.010(8) -0.007(10)
C25 0.111(15) 0.134(17) 0.048(9) 0.020(10) -0.023(9) -0.019(13)
C26 0.16(2) 0.105(13) 0.037(7) -0.007(8) 0.022(10) -0.012(13)
C27 0.109(12) 0.071(9) 0.045(7) 0.006(6) 0.009(7) 0.011(8)

loop_
_atom_type_symbol
_atom_type_description
_atom_type_scat_dispersion_real
_atom_type_scat_dispersion_imag
_atom_type_scat_source
C C 0.0033 0.0016 'International Tables Vol C Tables 4.2.6.8 and 6.1.1.4'
H H 0.0000 0.0000 'International Tables Vol C Tables 4.2.6.8 and 6.1.1.4'
N N 0.0061 0.0033 'International Tables Vol C Tables 4.2.6.8 and 6.1.1.4'
O O 0.0106 0.0060 'International Tables Vol C Tables 4.2.6.8 and 6.1.1.4'
Mo Mo -1.6832 0.6857 'International Tables Vol C Tables 4.2.6.8 and 6.1.1.4'
I I -0.4742 1.8119 'International Tables Vol C Tables 4.2.6.8 and 6.1.1.4'
P P 0.1023 0.0942 'International Tables Vol C Tables 4.2.6.8 and 6.1.1.4'

loop_
_geom_angle_atom_site_label_1
_geom_angle_atom_site_label_2
_geom_angle_atom_site_label_3
_geom_angle
C100 Mo1 C11 72.5(5)
C100 Mo1 C21 111.7(5)
C11 Mo1 C21 39.2(5)
C100 Mo1 N200 160.9(5)
C11 Mo1 N200 125.6(4)
C21 Mo1 N200 86.7(4)
C100 Mo1 P4 94.4(4)
C11 Mo1 P4 88.6(4)
C21 Mo1 P4 84.5(3)
N200 Mo1 P4 92.2(3)
C100 Mo1 I3 85.4(4)
C11 Mo1 I3 99.3(4)
C21 Mo1 I3 103.3(3)
N200 Mo1 I3 85.6(3)
P4 Mo1 I3 171.66(8)
C100 Mo1 I2 82.2(4)
C11 Mo1 I2 150.7(4)
C21 Mo1 I2 159.0(3)
N200 Mo1 I2 81.6(3)
P4 Mo1 I2 78.62(11)
I3 Mo1 I2 93.10(9)
O61 P4 O51 93.8(5)
O61 P4 O41 103.4(5)
O51 P4 O41 104.9(5)
O61 P4 Mo1 121.9(4)
O51 P4 Mo1 120.0(4)
O41 P4 Mo1 110.2(3)
C42 O41 P4 129.3(8)
C47 C42 O41 115.1(12)
C47 C42 C43 120.9(14)
O41 C42 C43 123.8(11)
C44 C43 C42 118.4(14)
C43 C44 C45 121.6(17)
C46 C45 C44 119.9(18)
C45 C46 C47 121.3(17)
C42 C47 C46 117.8(16)
C52 O51 P4 125.7(7)
C53 C52 O51 125.3(12)
C53 C52 C57 120.1(13)
O51 C52 C57 114.5(11)
C52 C53 C54 120.3(15)
C53 C54 C55 118.4(17)
C56 C55 C54 119.0(16)
C55 C56 C57 123.6(17)
C56 C57 C52 118.6(15)
C62 O61 P4 123.4(8)
C63 C62 C67 121.5(15)
C63 C62 O61 121.5(12)
C67 C62 O61 116.9(15)
C62 C63 C64 117.3(18)
C63 C64 C65 118(2)
C66 C65 C64 122.9(17)
C67 C66 C65 116(2)
C66 C67 C62 124(2)
O100 C100 Mo1 175.6(12)
C201 N200 Mo1 169.1(10)
N200 C201 C202 173.2(14)
C21 C11 C12 136.0(12)
C21 C11 Mo1 71.9(7)
C12 C11 Mo1 152.1(10)
C11 C21 C22 139.6(12)
C11 C21 Mo1 68.9(7)
C22 C21 Mo1 151.5(9)
C27 C22 C23 120.3(12)
C27 C22 C21 121.2(13)
C23 C22 C21 118.5(11)
C22 C23 C24 121.9(15)
C23 C24 C25 116.9(18)
C26 C25 C24 120.8(14)
C25 C26 C27 122.6(18)
C22 C27 C26 117.5(17)
O403 C400 C402 94(6)
O403 C400 C401 107(6)
C402 C400 C401 135(6)

loop_
_geom_bond_atom_site_label_1
_geom_bond_atom_site_label_2
_geom_bond_distance
Mo1 C100 1.983(13)
Mo1 C11 1.989(12)
Mo1 C21 2.026(13)
Mo1 N200 2.223(11)
Mo1 P4 2.471(4)
Mo1 I3 2.811(3)
Mo1 I2 2.839(2)
P4 O61 1.607(9)
P4 O51 1.609(8)
P4 O41 1.633(9)
O41 C42 1.394(16)
C42 C47 1.323(19)
C42 C43 1.395(19)
C43 C44 1.33(2)
C44 C45 1.38(3)
C45 C46 1.28(3)
C46 C47 1.43(3)
O51 C52 1.398(14)
C52 C53 1.351(18)
C52 C57 1.404(18)
C53 C54 1.39(2)
C54 C55 1.45(3)
C55 C56 1.29(3)
C56 C57 1.37(2)
O61 C62 1.407(17)
C62 C63 1.37(2)
C62 C67 1.39(2)
C63 C64 1.41(2)
C64 C65 1.44(4)
C65 C66 1.37(4)
C66 C67 1.34(3)
C100 O100 1.155(15)
N200 C201 1.116(15)
C201 C202 1.480(19)
C12 C11 1.503(17)
C11 C21 1.348(17)
C21 C22 1.464(16)
C22 C27 1.35(2)
C22 C23 1.38(2)
C23 C24 1.38(2)
C24 C25 1.41(3)
C25 C26 1.31(3)
C26 C27 1.42(2)
C400 O403 1.06(7)
C400 C402 1.20(7)
C400 C401 1.49(6)
